data_7249967
loop_
_publ_author_name
'Parthiban, Pavithra'
'Makhija, Urmila'
'Pratham, Rachit'
'Swain, Diptikanta'
'Nag, Angshuman'

_publ_section_title
;
 Covalent organic--inorganic layered 2D CdCl2(n-hexylamine)2 and not
 Cd2S2(n-hexylamine)
;
_journal_issue 13
_journal_name_full CrystEngComm
_journal_page_first 2004
_journal_page_last 2011
_journal_paper_doi 10.1039/D5CE00011D
_journal_volume 27
_journal_year 2025
_chemical_formula_sum 'C12 H30 Cd Cl2 N2'
_chemical_formula_weight 385.68
_space_group_crystal_system monoclinic
_space_group_IT_number 14
_space_group_name_Hall '-P 2ybc'
_space_group_name_H-M_alt 'P 1 21/c 1'
_atom_sites_solution_hydrogens geom
_audit_creation_method SHELXL-2018/3
_audit_update_record
;
2024-05-20 deposited with the CCDC.	2025-02-18 downloaded from the CCDC.
;
_cell_angle_alpha 90
_cell_angle_beta 90.068(3)
_cell_angle_gamma 90
_cell_formula_units_Z 2
_cell_length_a 19.6125(16)
_cell_length_b 5.5243(4)
_cell_length_c 8.0101(7)
_cell_measurement_reflns_used 7759
_cell_measurement_temperature 100(2)
_cell_measurement_theta_max 28.318
_cell_measurement_theta_min 3.116
_cell_volume 867.86(12)
_computing_cell_refinement 'Bruker SAINT'
_computing_data_collection 'Bruker APEX 3'
_computing_data_reduction 'Bruker SAINT'
_computing_structure_refinement 'SHELXL-2018/3 (Sheldrick, 2018)'
_computing_structure_solution 'SHELXS-97 (Sheldrick, 2008)'
_diffrn_ambient_temperature 100(2)
_diffrn_measured_fraction_theta_full 0.999
_diffrn_measured_fraction_theta_max 0.998
_diffrn_measurement_device_type 'Bruker D8 Venture PHOTON detector'
_diffrn_measurement_method '\f and \w scans'
_diffrn_radiation_type MoK\a
_diffrn_radiation_wavelength 0.71073
_diffrn_reflns_av_R_equivalents 0.0688
_diffrn_reflns_av_unetI/netI 0.0421
_diffrn_reflns_Laue_measured_fraction_full 0.999
_diffrn_reflns_Laue_measured_fraction_max 0.998
_diffrn_reflns_limit_h_max 26
_diffrn_reflns_limit_h_min -26
_diffrn_reflns_limit_k_max 5
_diffrn_reflns_limit_k_min -7
_diffrn_reflns_limit_l_max 10
_diffrn_reflns_limit_l_min -10
_diffrn_reflns_number 17561
_diffrn_reflns_point_group_measured_fraction_full 0.999
_diffrn_reflns_point_group_measured_fraction_max 0.998
_diffrn_reflns_theta_full 25.242
_diffrn_reflns_theta_max 28.384
_diffrn_reflns_theta_min 2.077
_exptl_absorpt_coefficient_mu 1.551
_exptl_absorpt_correction_T_max 0.745
_exptl_absorpt_correction_T_min 0.646
_exptl_absorpt_correction_type multi-scan
_exptl_absorpt_process_details
;
SADABS-2016/2 (Bruker,2016/2)
;
_exptl_crystal_colour white
_exptl_crystal_density_diffrn 1.476
_exptl_crystal_description Needle
_exptl_crystal_F_000 396
_exptl_crystal_size_max 0.157
_exptl_crystal_size_mid 0.136
_exptl_crystal_size_min 0.104
_refine_diff_density_max 2.448
_refine_diff_density_min -1.223
_refine_diff_density_rms 0.168
_refine_ls_extinction_method none
_refine_ls_goodness_of_fit_ref 1.047
_refine_ls_hydrogen_treatment constr
_refine_ls_matrix_type full
_refine_ls_number_parameters 81
_refine_ls_number_reflns 2170
_refine_ls_number_restraints 6
_refine_ls_restrained_S_all 1.047
_refine_ls_R_factor_all 0.0584
_refine_ls_R_factor_gt 0.0417
_refine_ls_shift/su_max 0.001
_refine_ls_shift/su_mean 0.000
_refine_ls_structure_factor_coef Fsqd
_refine_ls_weighting_details 'w=1/[\s^2^(Fo^2^)+(0.0483P)^2^+3.2587P] where P=(Fo^2^+2Fc^2^)/3'
_refine_ls_weighting_scheme calc
_refine_ls_wR_factor_gt 0.0939
_refine_ls_wR_factor_ref 0.1016
_reflns_Friedel_coverage 0.000
_reflns_number_gt 1749
_reflns_number_total 2170
_reflns_threshold_expression 'I > 2\s(I)'
_cod_data_source_file d5ce00011d2.cif
_cod_data_source_block shelx
_cod_depositor_comments 'Adding full bibliography for 7249967.cif.'
_cod_original_sg_symbol_H-M 'P 21/c'
_cod_database_code 7249967
_shelx_shelxl_version_number 2018/3
_shelx_space_group_comment
;
The symmetry employed for this shelxl refinement is uniquely defined
by the following loop, which should always be used as a source of
symmetry information in preference to the above space-group names.
They are only intended as comments.
;
_shelx_estimated_absorpt_t_min 0.793
_shelx_estimated_absorpt_t_max 0.855

loop_
_space_group_symop_operation_xyz
'x, y, z'
'-x, y+1/2, -z+1/2'
'-x, -y, -z'
'x, -y-1/2, z-1/2'

loop_
_atom_site_label
_atom_site_type_symbol
_atom_site_fract_x
_atom_site_fract_y
_atom_site_fract_z
_atom_site_U_iso_or_equiv
_atom_site_adp_type
_atom_site_occupancy
_atom_site_site_symmetry_order
_atom_site_calc_flag
_atom_site_refinement_flags_posn
_atom_site_refinement_flags_adp
_atom_site_refinement_flags_occupancy
_atom_site_disorder_assembly
_atom_site_disorder_group
Cd1 Cd 1.000000 0.000000 1.000000 0.01092(13) Uani 1 2 d S . P . .
Cl1 Cl 1.06313(5) -0.2507(5) 1.2499(3) 0.01176(19) Uani 1 1 d . . . . .
N1 N 1.08537(16) 0.2742(7) 0.9956(12) 0.0130(7) Uani 1 1 d D . . . .
H1A H 1.082176 0.354512 0.896691 0.016 Uiso 1 1 calc R U . . .
H1B H 1.076287 0.384078 1.077230 0.016 Uiso 1 1 calc R U . . .
C2 C 1.1582(2) 0.2014(8) 1.0157(12) 0.0134(12) Uani 1 1 d D . . . .
H2A H 1.171246 0.093357 0.922433 0.016 Uiso 1 1 calc R U . . .
H2B H 1.163462 0.109405 1.121023 0.016 Uiso 1 1 calc R U . . .
C3 C 1.2057(2) 0.4177(9) 1.0187(11) 0.0172(14) Uani 1 1 d D . . . .
H3A H 1.188125 0.537179 1.100088 0.021 Uiso 1 1 calc R U . . .
H3B H 1.205248 0.495136 0.907231 0.021 Uiso 1 1 calc R U . . .
C4 C 1.2790(3) 0.3560(11) 1.0643(8) 0.0209(12) Uani 1 1 d D . . . .
H4A H 1.297710 0.243836 0.979554 0.025 Uiso 1 1 calc R U . . .
H4B H 1.279537 0.271596 1.173323 0.025 Uiso 1 1 calc R U . . .
C5 C 1.3242(3) 0.5793(11) 1.0747(8) 0.0223(13) Uani 1 1 d D . . . .
H5A H 1.303031 0.696250 1.152507 0.027 Uiso 1 1 calc R U . . .
H5B H 1.325802 0.656318 0.963139 0.027 Uiso 1 1 calc R U . . .
C6 C 1.3972(3) 0.5311(11) 1.1323(9) 0.0272(14) Uani 1 1 d D . . . .
H6A H 1.396039 0.454646 1.244026 0.033 Uiso 1 1 calc R U . . .
H6B H 1.418892 0.415402 1.054309 0.033 Uiso 1 1 calc R U . . .
C7 C 1.4404(3) 0.7600(14) 1.1411(9) 0.0353(15) Uani 1 1 d D . . . .
H7A H 1.444294 0.830753 1.029300 0.053 Uiso 1 1 calc R U . . .
H7B H 1.485891 0.719615 1.183265 0.053 Uiso 1 1 calc R U . . .
H7C H 1.418693 0.876749 1.216256 0.053 Uiso 1 1 calc R U . . .

loop_
_atom_site_aniso_label
_atom_site_aniso_U_11
_atom_site_aniso_U_22
_atom_site_aniso_U_33
_atom_site_aniso_U_23
_atom_site_aniso_U_13
_atom_site_aniso_U_12
Cd1 0.0117(2) 0.00995(19) 0.01110(19) -0.0004(3) 0.0002(8) -0.00147(17)
Cl1 0.0146(4) 0.0106(4) 0.0101(4) 0.0007(4) 0.0017(13) 0.0006(11)
N1 0.0119(15) 0.0126(16) 0.0144(17) -0.003(3) -0.003(4) 0.0013(14)
C2 0.0086(18) 0.016(2) 0.015(3) 0.000(3) 0.003(3) -0.0021(15)
C3 0.014(2) 0.016(2) 0.021(4) 0.000(3) -0.005(3) -0.0038(17)
C4 0.015(3) 0.020(3) 0.027(3) -0.001(2) -0.005(2) -0.003(2)
C5 0.012(3) 0.020(3) 0.034(3) 0.001(3) -0.007(2) -0.004(2)
C6 0.016(3) 0.028(4) 0.037(4) 0.000(3) -0.004(3) -0.004(3)
C7 0.019(3) 0.040(4) 0.047(4) 0.004(4) -0.004(3) -0.011(3)

loop_
_atom_type_symbol
_atom_type_description
_atom_type_scat_dispersion_real
_atom_type_scat_dispersion_imag
_atom_type_scat_source
C C 0.0033 0.0016 'International Tables Vol C Tables 4.2.6.8 and 6.1.1.4'
H H 0.0000 0.0000 'International Tables Vol C Tables 4.2.6.8 and 6.1.1.4'
N N 0.0061 0.0033 'International Tables Vol C Tables 4.2.6.8 and 6.1.1.4'
Cl Cl 0.1484 0.1585 'International Tables Vol C Tables 4.2.6.8 and 6.1.1.4'
Cd Cd -0.8075 1.2024 'International Tables Vol C Tables 4.2.6.8 and 6.1.1.4'

loop_
_geom_angle_atom_site_label_1
_geom_angle_atom_site_label_2
_geom_angle_atom_site_label_3
_geom_angle
_geom_angle_site_symmetry_1
_geom_angle_site_symmetry_3
_geom_angle_publ_flag
N1 Cd1 N1 180.0 . 3_757 ?
N1 Cd1 Cl1 89.42(19) . 4 ?
N1 Cd1 Cl1 90.58(19) 3_757 4 ?
N1 Cd1 Cl1 90.58(19) . 2_757 ?
N1 Cd1 Cl1 89.42(19) 3_757 2_757 ?
Cl1 Cd1 Cl1 180.00(7) 4 2_757 ?
N1 Cd1 Cl1 89.07(19) . 3_757 ?
N1 Cd1 Cl1 90.93(19) 3_757 3_757 ?
Cl1 Cd1 Cl1 85.615(19) 4 3_757 ?
Cl1 Cd1 Cl1 94.385(19) 2_757 3_757 ?
N1 Cd1 Cl1 90.93(19) . . ?
N1 Cd1 Cl1 89.07(19) 3_757 . ?
Cl1 Cd1 Cl1 94.38(2) 4 . ?
Cl1 Cd1 Cl1 85.615(19) 2_757 . ?
Cl1 Cd1 Cl1 180.0 3_757 . ?
Cd1 Cl1 Cd1 126.05(3) 2_747 . ?
C2 N1 Cd1 121.8(3) . . ?
C2 N1 H1A 106.9 . . ?
Cd1 N1 H1A 106.9 . . ?
C2 N1 H1B 106.9 . . ?
Cd1 N1 H1B 106.9 . . ?
H1A N1 H1B 106.7 . . ?
N1 C2 C3 112.2(4) . . ?
N1 C2 H2A 109.2 . . ?
C3 C2 H2A 109.2 . . ?
N1 C2 H2B 109.2 . . ?
C3 C2 H2B 109.2 . . ?
H2A C2 H2B 107.9 . . ?
C2 C3 C4 114.0(4) . . ?
C2 C3 H3A 108.7 . . ?
C4 C3 H3A 108.7 . . ?
C2 C3 H3B 108.7 . . ?
C4 C3 H3B 108.7 . . ?
H3A C3 H3B 107.6 . . ?
C3 C4 C5 112.5(5) . . ?
C3 C4 H4A 109.1 . . ?
C5 C4 H4A 109.1 . . ?
C3 C4 H4B 109.1 . . ?
C5 C4 H4B 109.1 . . ?
H4A C4 H4B 107.8 . . ?
C4 C5 C6 114.9(5) . . ?
C4 C5 H5A 108.5 . . ?
C6 C5 H5A 108.5 . . ?
C4 C5 H5B 108.5 . . ?
C6 C5 H5B 108.5 . . ?
H5A C5 H5B 107.5 . . ?
C7 C6 C5 113.0(5) . . ?
C7 C6 H6A 109.0 . . ?
C5 C6 H6A 109.0 . . ?
C7 C6 H6B 109.0 . . ?
C5 C6 H6B 109.0 . . ?
H6A C6 H6B 107.8 . . ?
C6 C7 H7A 109.5 . . ?
C6 C7 H7B 109.5 . . ?
H7A C7 H7B 109.5 . . ?
C6 C7 H7C 109.5 . . ?
H7A C7 H7C 109.5 . . ?
H7B C7 H7C 109.5 . . ?

loop_
_geom_bond_atom_site_label_1
_geom_bond_atom_site_label_2
_geom_bond_distance
_geom_bond_site_symmetry_2
_geom_bond_publ_flag
Cd1 N1 2.258(3) . ?
Cd1 N1 2.258(3) 3_757 ?
Cd1 Cl1 2.729(2) 4 ?
Cd1 Cl1 2.729(2) 2_757 ?
Cd1 Cl1 2.730(2) 3_757 ?
Cd1 Cl1 2.730(2) . ?
N1 C2 1.493(5) . ?
N1 H1A 0.9100 . ?
N1 H1B 0.9100 . ?
C2 C3 1.515(6) . ?
C2 H2A 0.9900 . ?
C2 H2B 0.9900 . ?
C3 C4 1.521(7) . ?
C3 H3A 0.9900 . ?
C3 H3B 0.9900 . ?
C4 C5 1.522(8) . ?
C4 H4A 0.9900 . ?
C4 H4B 0.9900 . ?
C5 C6 1.526(7) . ?
C5 H5A 0.9900 . ?
C5 H5B 0.9900 . ?
C6 C7 1.523(9) . ?
C6 H6A 0.9900 . ?
C6 H6B 0.9900 . ?
C7 H7A 0.9800 . ?
C7 H7B 0.9800 . ?
C7 H7C 0.9800 . ?

loop_
_geom_torsion_atom_site_label_1
_geom_torsion_atom_site_label_2
_geom_torsion_atom_site_label_3
_geom_torsion_atom_site_label_4
_geom_torsion
_geom_torsion_site_symmetry_1
_geom_torsion_site_symmetry_2
_geom_torsion_site_symmetry_3
_geom_torsion_site_symmetry_4
_geom_torsion_publ_flag
Cd1 N1 C2 C3 -176.6(6) . . . . ?
N1 C2 C3 C4 171.5(7) . . . . ?
C2 C3 C4 C5 -177.1(7) . . . . ?
C3 C4 C5 C6 175.8(6) . . . . ?
C4 C5 C6 C7 -179.8(6) . . . . ?
